data_4111152
loop_
_publ_author_name
'Jaclyn L. Brusso'
'Kristina Cvrkalj'
'Alicea A. Leitch'
'Richard T. Oakley'
'Robert W. Reed'
'Craig M. Robertson'

_publ_contact_author 'Professor Richard Oakley'
_publ_contact_author_email oakley@uwaterloo.ca
_publ_section_title
;
 Resonance Stabilized Bisdiselenazolyls as Neutral Radical Conductors
;
_journal_name_full 'Journal of the American Chemical Society'
_journal_page_first 15080
_journal_page_last 15081
_journal_paper_doi 10.1021/ja0666856
_journal_volume 128
_journal_year 2006
_chemical_formula_sum 'C6 H4 N3 S2 Se2'
_chemical_formula_weight 340.16
_chemical_name_common HBPSTMe
_chemical_name_systematic
; 
 ? 
;
_space_group_IT_number 19
_symmetry_cell_setting orthorhombic
_symmetry_space_group_name_Hall 'P 2ac 2ab'
_symmetry_space_group_name_H-M 'P 21 21 21'
_atom_sites_solution_hydrogens geom
_atom_sites_solution_primary direct
_atom_sites_solution_secondary difmap
_audit_creation_method SHELXL-97
_cell_angle_alpha 90.00
_cell_angle_beta 90.00
_cell_angle_gamma 90.00
_cell_formula_units_Z 4
_cell_length_a 4.11070(4)
_cell_length_b 11.79530(10)
_cell_length_c 18.6524(2)
_cell_measurement_temperature 293(2)
_cell_measurement_theta_max 68.11
_cell_measurement_theta_min 4.43
_cell_volume 904.398(15)
_computing_cell_refinement 'Bruker SMART'
_computing_data_collection 'Bruker SMART'
_computing_data_reduction 'Bruker SAINT'
_computing_molecular_graphics 'Bruker SHELXTL'
_computing_publication_material 'Bruker SHELXTL'
_computing_structure_refinement 'SHELXL-97 (Sheldrick, 1997)'
_computing_structure_solution 'SHELXS-97 (Sheldrick, 1990)'
_diffrn_ambient_temperature 293(2)
_diffrn_measured_fraction_theta_full 0.984
_diffrn_measured_fraction_theta_max 0.984
_diffrn_measurement_device_type 'CCD area detector'
_diffrn_measurement_method 'phi and omega scans'
_diffrn_radiation_monochromator graphite
_diffrn_radiation_source 'rotating anode'
_diffrn_radiation_type CuK\a
_diffrn_radiation_wavelength 1.54178
_diffrn_reflns_av_R_equivalents 0.0259
_diffrn_reflns_av_sigmaI/netI 0.0254
_diffrn_reflns_limit_h_max 4
_diffrn_reflns_limit_h_min -4
_diffrn_reflns_limit_k_max 14
_diffrn_reflns_limit_k_min -13
_diffrn_reflns_limit_l_max 22
_diffrn_reflns_limit_l_min -19
_diffrn_reflns_number 4699
_diffrn_reflns_theta_full 68.11
_diffrn_reflns_theta_max 68.11
_diffrn_reflns_theta_min 4.43
_exptl_absorpt_coefficient_mu 14.154
_exptl_absorpt_correction_T_max 0.57
_exptl_absorpt_correction_T_min 0.11
_exptl_absorpt_correction_type empirical
_exptl_absorpt_process_details sad-abs
_exptl_crystal_colour black
_exptl_crystal_density_diffrn 2.498
_exptl_crystal_description needle
_exptl_crystal_F_000 644
_exptl_crystal_size_max 0.50
_exptl_crystal_size_mid 0.08
_exptl_crystal_size_min 0.04
_refine_diff_density_max 0.371
_refine_diff_density_min -0.297
_refine_diff_density_rms 0.069
_refine_ls_abs_structure_details 'Flack H D (1983), Acta Cryst. A39, 876-881'
_refine_ls_abs_structure_Flack -0.03(4)
_refine_ls_extinction_coef 0.00070(15)
_refine_ls_extinction_expression Fc^*^=kFc[1+0.001xFc^2^\l^3^/sin(2\q)]^-1/4^
_refine_ls_extinction_method SHELXL
_refine_ls_goodness_of_fit_ref 1.063
_refine_ls_hydrogen_treatment mixed
_refine_ls_matrix_type full
_refine_ls_number_parameters 123
_refine_ls_number_reflns 1588
_refine_ls_number_restraints 0
_refine_ls_restrained_S_all 1.063
_refine_ls_R_factor_all 0.0222
_refine_ls_R_factor_gt 0.0213
_refine_ls_shift/su_max 0.001
_refine_ls_shift/su_mean 0.000
_refine_ls_structure_factor_coef Fsqd
_refine_ls_weighting_details 'calc w=1/[\s^2^(Fo^2^)+(0.0374P)^2^+0.1259P] where P=(Fo^2^+2Fc^2^)/3'
_refine_ls_weighting_scheme calc
_refine_ls_wR_factor_gt 0.0579
_refine_ls_wR_factor_ref 0.0586
_reflns_number_gt 1526
_reflns_number_total 1588
_reflns_threshold_expression >2sigma(I)
_cod_data_source_file ja0666856si20060919_121929.cif
_cod_data_source_block jbse0m
_cod_database_code 4111152

loop_
_symmetry_equiv_pos_as_xyz
'x, y, z'
'-x+1/2, -y, z+1/2'
'-x, y+1/2, -z+1/2'
'x+1/2, -y+1/2, -z'

loop_
_atom_site_label
_atom_site_type_symbol
_atom_site_fract_x
_atom_site_fract_y
_atom_site_fract_z
_atom_site_U_iso_or_equiv
_atom_site_adp_type
_atom_site_occupancy
_atom_site_symmetry_multiplicity
_atom_site_calc_flag
_atom_site_refinement_flags
Se2 Se 0.81145(11) 0.81698(3) 0.56193(2) 0.03779(14) Uani 1 1 d .
Se1 Se 0.15193(11) 0.96952(3) 0.81923(2) 0.04075(14) Uani 1 1 d .
S2 S 0.8075(3) 0.95007(8) 0.47576(5) 0.0460(2) Uani 1 1 d .
S1 S -0.0470(3) 1.14451(8) 0.80777(5) 0.0419(2) Uani 1 1 d .
N2 N 0.3385(8) 1.1074(2) 0.62258(15) 0.0358(6) Uani 1 1 d .
C3 C 0.4887(9) 0.9007(3) 0.68939(18) 0.0304(7) Uani 1 1 d .
C2 C 0.3106(9) 0.9835(3) 0.72478(16) 0.0295(6) Uani 1 1 d .
C6 C 0.2616(13) 1.2155(3) 0.5877(2) 0.0518(11) Uani 1 1 d .
H6A H 0.3506 1.2160 0.5401 0.078 Uiso 0.50 1 calc PR
H6B H 0.3540 1.2766 0.6149 0.078 Uiso 0.50 1 calc PR
H6C H 0.0298 1.2246 0.5853 0.078 Uiso 0.50 1 calc PR
H6D H 0.1390 1.2622 0.6201 0.078 Uiso 0.50 1 calc PR
H6E H 0.1356 1.2016 0.5453 0.078 Uiso 0.50 1 calc PR
H6F H 0.4598 1.2535 0.5750 0.078 Uiso 0.50 1 calc PR
C5 C 0.5136(9) 1.0263(3) 0.58445(17) 0.0335(7) Uani 1 1 d .
C4 C 0.5841(8) 0.9212(3) 0.61965(18) 0.0317(7) Uani 1 1 d .
N3 N 0.6070(9) 1.0501(2) 0.51910(16) 0.0431(8) Uani 1 1 d .
C1 C 0.2311(8) 1.0900(3) 0.69200(18) 0.0305(7) Uani 1 1 d .
N1 N 0.0670(8) 1.1694(2) 0.72383(16) 0.0407(7) Uani 1 1 d .
H1 H 0.523(10) 0.830(3) 0.7113(17) 0.031(10) Uiso 1 1 d .

loop_
_atom_site_aniso_label
_atom_site_aniso_U_11
_atom_site_aniso_U_22
_atom_site_aniso_U_33
_atom_site_aniso_U_23
_atom_site_aniso_U_13
_atom_site_aniso_U_12
Se2 0.0387(2) 0.0436(2) 0.0310(2) -0.00923(16) -0.00025(16) 0.00211(17)
Se1 0.0514(3) 0.0412(2) 0.0296(2) 0.00253(15) 0.00693(17) 0.00249(18)
S2 0.0522(6) 0.0598(6) 0.0260(4) -0.0028(4) 0.0041(4) -0.0037(5)
S1 0.0500(6) 0.0363(4) 0.0395(5) -0.0072(4) 0.0090(4) 0.0005(4)
N2 0.0476(17) 0.0311(14) 0.0286(14) 0.0013(11) -0.0010(14) 0.0033(15)
C3 0.0338(18) 0.0283(16) 0.0291(17) -0.0007(14) -0.0045(15) -0.0013(14)
C2 0.0337(17) 0.0316(15) 0.0232(15) -0.0001(13) -0.0036(14) -0.0048(15)
C6 0.075(3) 0.0346(18) 0.046(2) 0.0126(17) 0.006(2) 0.010(2)
C5 0.0335(19) 0.0393(18) 0.0278(18) 0.0004(14) -0.0053(14) -0.0090(16)
C4 0.0311(19) 0.0324(17) 0.0316(19) -0.0049(14) -0.0041(14) -0.0033(13)
N3 0.056(2) 0.0465(18) 0.0264(16) 0.0038(13) 0.0023(13) -0.0033(16)
C1 0.0328(19) 0.0290(15) 0.0299(17) -0.0001(13) -0.0045(14) -0.0052(14)
N1 0.050(2) 0.0317(15) 0.0402(18) 0.0020(14) 0.0046(14) 0.0022(14)

loop_
_atom_type_symbol
_atom_type_description
_atom_type_scat_dispersion_real
_atom_type_scat_dispersion_imag
_atom_type_scat_source
C C 0.0181 0.0091 'International Tables Vol C Tables 4.2.6.8 and 6.1.1.4'
H H 0.0000 0.0000 'International Tables Vol C Tables 4.2.6.8 and 6.1.1.4'
N N 0.0311 0.0180 'International Tables Vol C Tables 4.2.6.8 and 6.1.1.4'
S S 0.3331 0.5567 'International Tables Vol C Tables 4.2.6.8 and 6.1.1.4'
Se Se -0.7943 1.1372 'International Tables Vol C Tables 4.2.6.8 and 6.1.1.4'

loop_
_geom_angle_atom_site_label_1
_geom_angle_atom_site_label_2
_geom_angle_atom_site_label_3
_geom_angle
C4 Se2 S2 87.08(11)
C2 Se1 S1 87.51(10)
N3 S2 Se2 98.80(11)
N1 S1 Se1 98.65(11)
C1 N2 C5 122.8(3)
C1 N2 C6 118.4(3)
C5 N2 C6 118.8(3)
C4 C3 C2 118.3(3)
C4 C3 H1 122(2)
C2 C3 H1 120(2)
C3 C2 C1 122.2(3)
C3 C2 Se1 124.4(2)
C1 C2 Se1 113.3(2)
N2 C6 H6A 109.5
N2 C6 H6B 109.5
H6A C6 H6B 109.5
N2 C6 H6C 109.5
H6A C6 H6C 109.5
H6B C6 H6C 109.5
N2 C6 H6D 109.5
H6A C6 H6D 141.1
H6B C6 H6D 56.3
H6C C6 H6D 56.3
N2 C6 H6E 109.5
H6A C6 H6E 56.3
H6B C6 H6E 141.1
H6C C6 H6E 56.3
H6D C6 H6E 109.5
N2 C6 H6F 109.5
H6A C6 H6F 56.3
H6B C6 H6F 56.3
H6C C6 H6F 141.1
H6D C6 H6F 109.5
H6E C6 H6F 109.5
N3 C5 N2 118.7(3)
N3 C5 C4 123.6(3)
N2 C5 C4 117.7(3)
C3 C4 C5 121.8(3)
C3 C4 Se2 124.4(3)
C5 C4 Se2 113.8(2)
C5 N3 S2 116.7(3)
N1 C1 N2 119.1(3)
N1 C1 C2 123.7(3)
N2 C1 C2 117.1(3)
C1 N1 S1 116.8(2)

loop_
_geom_bond_atom_site_label_1
_geom_bond_atom_site_label_2
_geom_bond_distance
Se2 C4 1.883(3)
Se2 S2 2.2468(10)
Se1 C2 1.886(3)
Se1 S1 2.2305(10)
S2 N3 1.651(3)
S1 N1 1.661(3)
N2 C1 1.384(4)
N2 C5 1.392(4)
N2 C6 1.466(4)
C3 C4 1.380(5)
C3 C2 1.388(5)
C3 H1 0.94(3)
C2 C1 1.435(5)
C6 H6A 0.9600
C6 H6B 0.9600
C6 H6C 0.9600
C6 H6D 0.9600
C6 H6E 0.9600
C6 H6F 0.9600
C5 N3 1.308(4)
C5 C4 1.433(5)
C1 N1 1.298(4)
